data_7717618
loop_
_publ_author_name
'Varmuzova, Vera'
'Cisarova, Ivana'
'Schulz, Ji\<r\'i'
'Kal\'ikov\'a, Kv\<eta'
'\<St\<epni\<cka, Petr'

_publ_section_title
;
 Pd-catalysed C--H bond functionalisation route to
 1,2-dihydroferroceno[c]isoquinoline and its annellated derivatives and
 the reactivity of these compounds
;
_journal_name_full 'Dalton Transactions'
_journal_paper_doi 10.1039/D4DT03063J
_journal_year 2024
_chemical_formula_moiety 'C28 H32 Fe N O2 Ru S, F6 P, 2(C H2 Cl2)'
_chemical_formula_sum 'C30 H36 Cl4 F6 Fe N O2 P Ru S'
_chemical_formula_weight 918.35
_space_group_crystal_system triclinic
_space_group_IT_number 2
_space_group_name_Hall '-P 1'
_space_group_name_H-M_alt 'P -1'
_atom_sites_solution_hydrogens geom
_atom_sites_solution_primary direct
_atom_sites_solution_secondary difmap
_audit_creation_method SHELXL-2017/1
_audit_update_record
;
2024-10-07 deposited with the CCDC.	2024-11-28 downloaded from the CCDC.
;
_cell_angle_alpha 105.218(2)
_cell_angle_beta 97.607(2)
_cell_angle_gamma 94.929(2)
_cell_formula_units_Z 2
_cell_length_a 9.3915(4)
_cell_length_b 10.6510(5)
_cell_length_c 18.0749(9)
_cell_measurement_reflns_used 9138
_cell_measurement_temperature 120(2)
_cell_measurement_theta_max 27.49
_cell_measurement_theta_min 2.59
_cell_volume 1715.44(14)
_computing_cell_refinement 'SAINT V8.40B (Bruker AXS LLC, 2019)'
_computing_data_collection 'Bruker Instrument Service vV6.2.16'
_computing_data_reduction 'SAINT V8.40B (Bruker AXS LLC, 2019)'
_computing_molecular_graphics 'PLATON (Spek, 2017)'
_computing_publication_material 'PLATON (Spek, 2017)'
_computing_structure_refinement 'SHELXL-2017 (Sheldrick, 2017)'
_computing_structure_solution 'SHELXT 2018 (Sheldrick, 2018)'
_diffrn_ambient_temperature 120(2)
_diffrn_measured_fraction_theta_full 0.997
_diffrn_measured_fraction_theta_max 0.996
_diffrn_measurement_device_type 'Bruker D8 VENTURE Kappa Duo'
_diffrn_measurement_method '\f and \w scans'
_diffrn_radiation_monochromator 'Quazar Mo multilayer optic'
_diffrn_radiation_source 'I\mS micro-focus sealed tube'
_diffrn_radiation_type MoK\a
_diffrn_radiation_wavelength 0.71073
_diffrn_reflns_av_R_equivalents 0.0202
_diffrn_reflns_av_unetI/netI 0.0151
_diffrn_reflns_Laue_measured_fraction_full 0.997
_diffrn_reflns_Laue_measured_fraction_max 0.996
_diffrn_reflns_limit_h_max 12
_diffrn_reflns_limit_h_min -11
_diffrn_reflns_limit_k_max 13
_diffrn_reflns_limit_k_min -13
_diffrn_reflns_limit_l_max 23
_diffrn_reflns_limit_l_min -23
_diffrn_reflns_number 43822
_diffrn_reflns_point_group_measured_fraction_full 0.997
_diffrn_reflns_point_group_measured_fraction_max 0.996
_diffrn_reflns_theta_full 25.242
_diffrn_reflns_theta_max 27.497
_diffrn_reflns_theta_min 1.997
_exptl_absorpt_coefficient_mu 1.346
_exptl_absorpt_correction_T_max 0.92
_exptl_absorpt_correction_T_min 0.81
_exptl_absorpt_correction_type multi-scan
_exptl_absorpt_process_details
;
Krause, L., Herbst-Irmer, R., Sheldrick, G. M., Stalke, D. (2015).
J. Appl. Cryst. 48, 3-10.
;
_exptl_crystal_colour orange
_exptl_crystal_density_diffrn 1.778
_exptl_crystal_description prism
_exptl_crystal_F_000 924
_exptl_crystal_size_max 0.22
_exptl_crystal_size_mid 0.18
_exptl_crystal_size_min 0.06
_refine_diff_density_max 0.618
_refine_diff_density_min -0.458
_refine_diff_density_rms 0.054
_refine_ls_extinction_method none
_refine_ls_goodness_of_fit_ref 1.041
_refine_ls_hydrogen_treatment constr
_refine_ls_matrix_type full
_refine_ls_number_parameters 430
_refine_ls_number_reflns 7831
_refine_ls_number_restraints 0
_refine_ls_restrained_S_all 1.041
_refine_ls_R_factor_all 0.0192
_refine_ls_R_factor_gt 0.0183
_refine_ls_shift/su_max 0.005
_refine_ls_shift/su_mean 0.000
_refine_ls_structure_factor_coef Fsqd
_refine_ls_weighting_details 'w=1/[\s^2^(Fo^2^)+(0.0204P)^2^+1.1745P] where P=(Fo^2^+2Fc^2^)/3'
_refine_ls_weighting_scheme calc
_refine_ls_wR_factor_gt 0.0463
_refine_ls_wR_factor_ref 0.0470
_reflns_Friedel_coverage 0.000
_reflns_number_gt 7502
_reflns_number_total 7831
_reflns_threshold_expression 'I > 2\s(I)'
_cod_data_source_file d4dt03063j3.cif
_cod_data_source_block vv170
_cod_database_code 7717618
_shelx_space_group_comment
;
The symmetry employed for this shelxl refinement is uniquely defined
by the following loop, which should always be used as a source of
symmetry information in preference to the above space-group names.
They are only intended as comments.
;
_shelx_estimated_absorpt_t_min 0.756
_shelx_estimated_absorpt_t_max 0.924

loop_
_space_group_symop_operation_xyz
'x, y, z'
'-x, -y, -z'

loop_
_atom_site_label
_atom_site_type_symbol
_atom_site_fract_x
_atom_site_fract_y
_atom_site_fract_z
_atom_site_U_iso_or_equiv
_atom_site_adp_type
_atom_site_occupancy
_atom_site_site_symmetry_order
_atom_site_calc_flag
_atom_site_refinement_flags_posn
_atom_site_refinement_flags_adp
_atom_site_refinement_flags_occupancy
_atom_site_disorder_assembly
_atom_site_disorder_group
Ru1 Ru 0.36311(2) 0.76207(2) 0.67941(2) 0.01094(3) Uani 1 1 d . . . . .
Fe1 Fe 0.39761(2) 0.41703(2) 0.84030(2) 0.01307(4) Uani 1 1 d . . . . .
S1 S 0.78007(4) 0.68248(3) 0.87646(2) 0.01858(7) Uani 1 1 d . . . . .
O2 O 0.75576(12) 0.75554(11) 0.95128(6) 0.0265(2) Uani 1 1 d . . . . .
O1 O 0.87516(11) 0.74205(12) 0.83626(7) 0.0286(2) Uani 1 1 d . . . . .
C1 C 0.25042(15) 0.54722(13) 0.84173(8) 0.0165(2) Uani 1 1 d . . . . .
H1 H 0.149364 0.526039 0.823332 0.020 Uiso 1 1 calc R U . . .
C2 C 0.32115(15) 0.55971(13) 0.91859(8) 0.0185(3) Uani 1 1 d . . . . .
H2 H 0.274611 0.548297 0.960367 0.022 Uiso 1 1 calc R U . . .
C3 C 0.47339(15) 0.59219(13) 0.92264(8) 0.0167(3) Uani 1 1 d . . . . .
H3 H 0.545655 0.605349 0.966952 0.020 Uiso 1 1 calc R U . . .
C3A C 0.49634(14) 0.60109(12) 0.84783(7) 0.0137(2) Uani 1 1 d . . . . .
N4 N 0.62140(11) 0.64306(11) 0.81983(6) 0.0145(2) Uani 1 1 d . . . . .
C5 C 0.62167(14) 0.58413(13) 0.73608(7) 0.0154(2) Uani 1 1 d . . . . .
H5A H 0.637346 0.490937 0.727100 0.019 Uiso 1 1 calc R U . . .
H5B H 0.702543 0.630181 0.719533 0.019 Uiso 1 1 calc R U . . .
C5A C 0.48063(13) 0.59298(12) 0.68796(7) 0.0128(2) Uani 1 1 d . . . . .
C6 C 0.47903(14) 0.60915(12) 0.61244(7) 0.0147(2) Uani 1 1 d . . . . .
H6 H 0.567376 0.618230 0.593003 0.018 Uiso 1 1 calc R U . . .
C7 C 0.34637(14) 0.61179(12) 0.56598(7) 0.0156(2) Uani 1 1 d . . . . .
H7 H 0.345508 0.623009 0.515496 0.019 Uiso 1 1 calc R U . . .
C8 C 0.21496(14) 0.59767(12) 0.59496(8) 0.0159(2) Uani 1 1 d . . . . .
H8 H 0.125749 0.598554 0.563558 0.019 Uiso 1 1 calc R U . . .
C9 C 0.21544(14) 0.58222(12) 0.67041(8) 0.0145(2) Uani 1 1 d . . . . .
H9 H 0.126866 0.574576 0.689831 0.017 Uiso 1 1 calc R U . . .
C9A C 0.34811(13) 0.57814(12) 0.71716(7) 0.0127(2) Uani 1 1 d . . . . .
C9B C 0.35943(14) 0.57242(12) 0.79738(7) 0.0132(2) Uani 1 1 d . . . . .
C10 C 0.27423(16) 0.23947(13) 0.79260(8) 0.0205(3) Uani 1 1 d . . . . .
H10 H 0.172288 0.225644 0.776483 0.025 Uiso 1 1 calc R U . . .
C11 C 0.34772(16) 0.24524(13) 0.86783(8) 0.0190(3) Uani 1 1 d . . . . .
H11 H 0.303477 0.236109 0.910768 0.023 Uiso 1 1 calc R U . . .
C12 C 0.49938(16) 0.26712(13) 0.86725(8) 0.0201(3) Uani 1 1 d . . . . .
H12 H 0.573990 0.275325 0.909835 0.024 Uiso 1 1 calc R U . . .
C13 C 0.51964(17) 0.27457(13) 0.79166(9) 0.0221(3) Uani 1 1 d . . . . .
H13 H 0.609922 0.288108 0.774835 0.026 Uiso 1 1 calc R U . . .
C14 C 0.38018(17) 0.25804(13) 0.74594(8) 0.0221(3) Uani 1 1 d . . . . .
H14 H 0.361236 0.259237 0.693202 0.026 Uiso 1 1 calc R U . . .
C15 C 0.84083(17) 0.53379(16) 0.88430(9) 0.0262(3) Uani 1 1 d . . . . .
H15A H 0.933051 0.552378 0.919959 0.039 Uiso 1 1 calc R U . . .
H15B H 0.854415 0.481234 0.833006 0.039 Uiso 1 1 calc R U . . .
H15C H 0.768818 0.485058 0.904305 0.039 Uiso 1 1 calc R U . . .
C16 C 0.40563(15) 0.92516(12) 0.78609(8) 0.0168(3) Uani 1 1 d . . . . .
C17 C 0.50855(14) 0.94319(12) 0.73662(8) 0.0162(2) Uani 1 1 d . . . . .
C18 C 0.43049(14) 0.95531(12) 0.66560(8) 0.0156(2) Uani 1 1 d . . . . .
C19 C 0.27936(14) 0.94447(12) 0.67116(8) 0.0150(2) Uani 1 1 d . . . . .
C20 C 0.26405(15) 0.92447(12) 0.74526(8) 0.0162(2) Uani 1 1 d . . . . .
C21 C 0.43860(19) 0.91685(14) 0.86796(8) 0.0260(3) Uani 1 1 d . . . . .
H21A H 0.426720 1.000424 0.903962 0.039 Uiso 1 1 calc R U . . .
H21B H 0.538537 0.898262 0.878408 0.039 Uiso 1 1 calc R U . . .
H21C H 0.372095 0.846425 0.875064 0.039 Uiso 1 1 calc R U . . .
C22 C 0.67009(16) 0.95633(15) 0.75671(10) 0.0268(3) Uani 1 1 d . . . . .
H22A H 0.711290 0.920716 0.709642 0.040 Uiso 1 1 calc R U . . .
H22B H 0.696326 0.907738 0.794581 0.040 Uiso 1 1 calc R U . . .
H22C H 0.708330 1.049151 0.779059 0.040 Uiso 1 1 calc R U . . .
C23 C 0.49571(18) 0.98419(14) 0.59987(9) 0.0251(3) Uani 1 1 d . . . . .
H23A H 0.515036 1.079350 0.608938 0.038 Uiso 1 1 calc R U . . .
H23B H 0.428241 0.946333 0.551191 0.038 Uiso 1 1 calc R U . . .
H23C H 0.586605 0.945824 0.596372 0.038 Uiso 1 1 calc R U . . .
C24 C 0.16021(16) 0.96222(14) 0.61236(9) 0.0239(3) Uani 1 1 d . . . . .
H24A H 0.068041 0.919091 0.618806 0.036 Uiso 1 1 calc R U . . .
H24B H 0.180454 0.923160 0.559968 0.036 Uiso 1 1 calc R U . . .
H24C H 0.154203 1.056021 0.619841 0.036 Uiso 1 1 calc R U . . .
C25 C 0.12562(17) 0.91340(15) 0.77693(10) 0.0268(3) Uani 1 1 d . . . . .
H25A H 0.105816 1.001042 0.804088 0.040 Uiso 1 1 calc R U . . .
H25B H 0.134272 0.859502 0.813301 0.040 Uiso 1 1 calc R U . . .
H25C H 0.046085 0.872405 0.734141 0.040 Uiso 1 1 calc R U . . .
P1 P 0.13009(4) 0.70530(4) 0.36180(2) 0.01907(7) Uani 1 1 d . . . . .
F1 F 0.29978(10) 0.69711(11) 0.38192(6) 0.0383(2) Uani 1 1 d . . . . .
F2 F 0.10412(12) 0.67076(14) 0.44004(6) 0.0473(3) Uani 1 1 d . . . . .
F3 F 0.10537(11) 0.55239(10) 0.31672(8) 0.0455(3) Uani 1 1 d . . . . .
F4 F 0.15578(14) 0.73818(14) 0.28360(7) 0.0526(3) Uani 1 1 d . . . . .
F5 F 0.15426(13) 0.85736(11) 0.40671(8) 0.0493(3) Uani 1 1 d . . . . .
F6 F -0.04000(10) 0.71145(10) 0.34222(6) 0.0325(2) Uani 1 1 d . . . . .
C1S C 0.81442(17) 0.77515(18) 0.50978(10) 0.0304(3) Uani 1 1 d . . . . .
H1S1 H 0.830675 0.871091 0.534060 0.037 Uiso 1 1 calc R U . . .
H1S2 H 0.881690 0.753712 0.471791 0.037 Uiso 1 1 calc R U . . .
Cl1S Cl 0.63421(4) 0.72930(3) 0.46104(2) 0.02367(7) Uani 1 1 d . . . . .
Cl2S Cl 0.85159(4) 0.69293(4) 0.58234(2) 0.03046(9) Uani 1 1 d . . . . .
C2S C 1.05794(16) 0.89432(15) 1.06299(9) 0.0244(3) Uani 1 1 d . . . . .
H2S1 H 0.961688 0.894805 1.033227 0.029 Uiso 1 1 calc R U . . .
H2S2 H 1.083486 0.979464 1.103297 0.029 Uiso 1 1 calc R U . . .
Cl3S Cl 1.04908(5) 0.76667(5) 1.10804(3) 0.03992(10) Uani 1 1 d . . . . .
Cl4S Cl 1.18699(6) 0.87619(5) 1.00012(3) 0.04462(11) Uani 1 1 d . . . . .

loop_
_atom_site_aniso_label
_atom_site_aniso_U_11
_atom_site_aniso_U_22
_atom_site_aniso_U_33
_atom_site_aniso_U_23
_atom_site_aniso_U_13
_atom_site_aniso_U_12
Ru1 0.01211(5) 0.00939(5) 0.01130(5) 0.00319(4) 0.00175(4) 0.00048(3)
Fe1 0.01748(9) 0.00995(8) 0.01204(9) 0.00355(7) 0.00298(7) 0.00059(7)
S1 0.01438(15) 0.02046(16) 0.01968(16) 0.00733(13) -0.00263(12) -0.00182(12)
O2 0.0235(5) 0.0270(5) 0.0218(5) -0.0003(4) -0.0046(4) -0.0016(4)
O1 0.0170(5) 0.0366(6) 0.0330(6) 0.0179(5) -0.0024(4) -0.0082(4)
C1 0.0171(6) 0.0151(6) 0.0185(6) 0.0051(5) 0.0064(5) 0.0027(5)
C2 0.0242(7) 0.0156(6) 0.0167(6) 0.0036(5) 0.0083(5) 0.0029(5)
C3 0.0227(7) 0.0127(6) 0.0137(6) 0.0026(5) 0.0022(5) 0.0009(5)
C3A 0.0164(6) 0.0096(5) 0.0146(6) 0.0030(4) 0.0023(5) 0.0007(4)
N4 0.0120(5) 0.0165(5) 0.0147(5) 0.0055(4) 0.0003(4) -0.0006(4)
C5 0.0136(6) 0.0183(6) 0.0156(6) 0.0060(5) 0.0034(5) 0.0030(5)
C5A 0.0140(6) 0.0098(5) 0.0145(6) 0.0032(4) 0.0021(5) 0.0015(4)
C6 0.0168(6) 0.0124(6) 0.0150(6) 0.0027(5) 0.0051(5) 0.0024(5)
C7 0.0207(6) 0.0125(6) 0.0122(6) 0.0014(5) 0.0017(5) 0.0021(5)
C8 0.0160(6) 0.0122(6) 0.0164(6) 0.0019(5) -0.0024(5) -0.0003(5)
C9 0.0132(6) 0.0104(5) 0.0190(6) 0.0038(5) 0.0015(5) -0.0012(4)
C9A 0.0140(6) 0.0086(5) 0.0152(6) 0.0035(4) 0.0021(5) 0.0001(4)
C9B 0.0145(6) 0.0104(5) 0.0153(6) 0.0043(4) 0.0028(5) 0.0016(4)
C10 0.0273(7) 0.0116(6) 0.0197(7) 0.0032(5) -0.0008(5) -0.0033(5)
C11 0.0279(7) 0.0115(6) 0.0182(6) 0.0062(5) 0.0038(5) -0.0006(5)
C12 0.0257(7) 0.0124(6) 0.0220(7) 0.0057(5) 0.0009(5) 0.0036(5)
C13 0.0300(7) 0.0123(6) 0.0257(7) 0.0043(5) 0.0114(6) 0.0055(5)
C14 0.0391(8) 0.0110(6) 0.0148(6) 0.0014(5) 0.0046(6) 0.0021(5)
C15 0.0228(7) 0.0310(8) 0.0281(8) 0.0137(6) 0.0007(6) 0.0091(6)
C16 0.0251(7) 0.0090(6) 0.0149(6) 0.0014(5) 0.0023(5) 0.0014(5)
C17 0.0166(6) 0.0086(5) 0.0212(6) 0.0020(5) 0.0006(5) -0.0002(5)
C18 0.0198(6) 0.0094(5) 0.0183(6) 0.0040(5) 0.0056(5) 0.0009(5)
C19 0.0179(6) 0.0100(5) 0.0168(6) 0.0034(5) 0.0025(5) 0.0023(5)
C20 0.0200(6) 0.0100(6) 0.0187(6) 0.0024(5) 0.0065(5) 0.0019(5)
C21 0.0450(9) 0.0174(7) 0.0143(6) 0.0030(5) 0.0017(6) 0.0058(6)
C22 0.0171(7) 0.0189(7) 0.0409(9) 0.0067(6) -0.0027(6) -0.0014(5)
C23 0.0341(8) 0.0191(7) 0.0276(8) 0.0100(6) 0.0165(6) 0.0045(6)
C24 0.0243(7) 0.0200(7) 0.0256(7) 0.0069(6) -0.0043(6) 0.0040(6)
C25 0.0270(8) 0.0210(7) 0.0342(8) 0.0050(6) 0.0173(6) 0.0024(6)
P1 0.01688(16) 0.02435(18) 0.01657(16) 0.00579(14) 0.00420(13) 0.00311(13)
F1 0.0162(4) 0.0473(6) 0.0453(6) 0.0034(5) 0.0029(4) 0.0032(4)
F2 0.0390(6) 0.0864(9) 0.0366(6) 0.0412(6) 0.0162(5) 0.0271(6)
F3 0.0251(5) 0.0279(5) 0.0741(8) -0.0056(5) 0.0164(5) -0.0002(4)
F4 0.0546(7) 0.0819(9) 0.0332(6) 0.0318(6) 0.0186(5) 0.0059(6)
F5 0.0450(6) 0.0288(6) 0.0630(8) -0.0064(5) 0.0091(6) 0.0033(5)
F6 0.0212(4) 0.0453(6) 0.0333(5) 0.0134(4) 0.0019(4) 0.0122(4)
C1S 0.0211(7) 0.0404(9) 0.0354(9) 0.0202(7) 0.0066(6) 0.0016(6)
Cl1S 0.02737(17) 0.02374(17) 0.01961(16) 0.00618(13) 0.00185(13) 0.00413(13)
Cl2S 0.01795(16) 0.0449(2) 0.0331(2) 0.01998(17) 0.00271(14) 0.00252(15)
C2S 0.0224(7) 0.0243(7) 0.0248(7) 0.0048(6) 0.0008(6) 0.0041(6)
Cl3S 0.0365(2) 0.0421(2) 0.0487(3) 0.0265(2) 0.00502(19) 0.00552(18)
Cl4S 0.0462(3) 0.0596(3) 0.0372(2) 0.0191(2) 0.0195(2) 0.0189(2)

loop_
_atom_type_symbol
_atom_type_description
_atom_type_scat_dispersion_real
_atom_type_scat_dispersion_imag
_atom_type_scat_source
C C 0.0033 0.0016 'International Tables Vol C Tables 4.2.6.8 and 6.1.1.4'
H H 0.0000 0.0000 'International Tables Vol C Tables 4.2.6.8 and 6.1.1.4'
Cl Cl 0.1484 0.1585 'International Tables Vol C Tables 4.2.6.8 and 6.1.1.4'
F F 0.0171 0.0103 'International Tables Vol C Tables 4.2.6.8 and 6.1.1.4'
Fe Fe 0.3463 0.8444 'International Tables Vol C Tables 4.2.6.8 and 6.1.1.4'
N N 0.0061 0.0033 'International Tables Vol C Tables 4.2.6.8 and 6.1.1.4'
O O 0.0106 0.0060 'International Tables Vol C Tables 4.2.6.8 and 6.1.1.4'
P P 0.1023 0.0942 'International Tables Vol C Tables 4.2.6.8 and 6.1.1.4'
Ru Ru -1.2594 0.8363 'International Tables Vol C Tables 4.2.6.8 and 6.1.1.4'
S S 0.1246 0.1234 'International Tables Vol C Tables 4.2.6.8 and 6.1.1.4'

loop_
_geom_angle_atom_site_label_1
_geom_angle_atom_site_label_2
_geom_angle_atom_site_label_3
_geom_angle
_geom_angle_site_symmetry_1
_geom_angle_site_symmetry_3
_geom_angle_publ_flag
C20 Ru1 C17 64.06(5) . . ?
C20 Ru1 C18 64.11(5) . . ?
C17 Ru1 C18 38.26(5) . . ?
C20 Ru1 C19 38.27(5) . . ?
C17 Ru1 C19 63.94(5) . . ?
C18 Ru1 C19 38.21(5) . . ?
C20 Ru1 C16 38.18(5) . . ?
C17 Ru1 C16 38.23(5) . . ?
C18 Ru1 C16 63.99(5) . . ?
C19 Ru1 C16 63.86(5) . . ?
C20 Ru1 C6 175.23(5) . . ?
C17 Ru1 C6 111.41(5) . . ?
C18 Ru1 C6 111.52(5) . . ?
C19 Ru1 C6 139.27(5) . . ?
C16 Ru1 C6 138.99(5) . . ?
C20 Ru1 C5A 144.18(5) . . ?
C17 Ru1 C5A 108.58(5) . . ?
C18 Ru1 C5A 133.16(5) . . ?
C19 Ru1 C5A 171.32(5) . . ?
C16 Ru1 C5A 113.49(5) . . ?
C6 Ru1 C5A 37.27(5) . . ?
C20 Ru1 C7 144.81(5) . . ?
C17 Ru1 C7 133.47(5) . . ?
C18 Ru1 C7 109.18(5) . . ?
C19 Ru1 C7 114.20(5) . . ?
C16 Ru1 C7 171.69(5) . . ?
C6 Ru1 C7 37.14(5) . . ?
C5A Ru1 C7 67.12(5) . . ?
C20 Ru1 C9 105.46(5) . . ?
C17 Ru1 C9 157.24(5) . . ?
C18 Ru1 C9 157.74(5) . . ?
C19 Ru1 C9 121.46(5) . . ?
C16 Ru1 C9 121.07(5) . . ?
C6 Ru1 C9 79.30(5) . . ?
C5A Ru1 C9 67.17(5) . . ?
C7 Ru1 C9 67.10(5) . . ?
C20 Ru1 C8 117.12(5) . . ?
C17 Ru1 C8 165.33(5) . . ?
C18 Ru1 C8 127.61(5) . . ?
C19 Ru1 C8 107.22(5) . . ?
C16 Ru1 C8 150.68(5) . . ?
C6 Ru1 C8 66.82(5) . . ?
C5A Ru1 C8 79.10(5) . . ?
C7 Ru1 C8 37.09(5) . . ?
C9 Ru1 C8 37.12(5) . . ?
C20 Ru1 C9A 116.43(5) . . ?
C17 Ru1 C9A 126.81(5) . . ?
C18 Ru1 C9A 164.64(5) . . ?
C19 Ru1 C9A 150.45(5) . . ?
C16 Ru1 C9A 106.28(5) . . ?
C6 Ru1 C9A 67.19(5) . . ?
C5A Ru1 C9A 37.35(4) . . ?
C7 Ru1 C9A 79.32(5) . . ?
C9 Ru1 C9A 37.15(4) . . ?
C8 Ru1 C9A 66.86(5) . . ?
C1 Fe1 C2 40.94(5) . . ?
C1 Fe1 C14 119.16(6) . . ?
C2 Fe1 C14 155.13(6) . . ?
C1 Fe1 C10 103.30(6) . . ?
C2 Fe1 C10 119.46(6) . . ?
C14 Fe1 C10 40.72(6) . . ?
C1 Fe1 C9B 41.04(5) . . ?
C2 Fe1 C9B 68.71(5) . . ?
C14 Fe1 C9B 106.04(5) . . ?
C10 Fe1 C9B 120.40(5) . . ?
C1 Fe1 C11 120.38(6) . . ?
C2 Fe1 C11 106.33(6) . . ?
C14 Fe1 C11 68.42(6) . . ?
C10 Fe1 C11 40.75(5) . . ?
C9B Fe1 C11 156.75(6) . . ?
C1 Fe1 C3A 68.73(5) . . ?
C2 Fe1 C3A 68.13(5) . . ?
C14 Fe1 C3A 124.70(5) . . ?
C10 Fe1 C3A 158.78(5) . . ?
C9B Fe1 C3A 40.91(5) . . ?
C11 Fe1 C3A 160.22(5) . . ?
C1 Fe1 C3 69.14(5) . . ?
C2 Fe1 C3 40.84(5) . . ?
C14 Fe1 C3 161.99(6) . . ?
C10 Fe1 C3 156.91(6) . . ?
C9B Fe1 C3 68.93(5) . . ?
C11 Fe1 C3 123.06(5) . . ?
C3A Fe1 C3 40.45(5) . . ?
C1 Fe1 C12 158.44(6) . . ?
C2 Fe1 C12 124.52(6) . . ?
C14 Fe1 C12 68.21(6) . . ?
C10 Fe1 C12 68.34(6) . . ?
C9B Fe1 C12 160.33(6) . . ?
C11 Fe1 C12 40.56(6) . . ?
C3A Fe1 C12 125.82(6) . . ?
C3 Fe1 C12 110.39(6) . . ?
C1 Fe1 C13 156.75(6) . . ?
C2 Fe1 C13 162.07(6) . . ?
C14 Fe1 C13 40.60(6) . . ?
C10 Fe1 C13 68.38(6) . . ?
C9B Fe1 C13 123.11(5) . . ?
C11 Fe1 C13 68.26(6) . . ?
C3A Fe1 C13 110.84(6) . . ?
C3 Fe1 C13 126.66(6) . . ?
C12 Fe1 C13 40.45(6) . . ?
O1 S1 O2 119.23(7) . . ?
O1 S1 N4 106.59(6) . . ?
O2 S1 N4 106.93(6) . . ?
O1 S1 C15 108.40(8) . . ?
O2 S1 C15 108.62(7) . . ?
N4 S1 C15 106.37(7) . . ?
C2 C1 C9B 107.48(12) . . ?
C2 C1 Fe1 69.54(8) . . ?
C9B C1 Fe1 69.64(7) . . ?
C2 C1 H1 126.3 . . ?
C9B C1 H1 126.3 . . ?
Fe1 C1 H1 126.1 . . ?
C1 C2 C3 109.00(12) . . ?
C1 C2 Fe1 69.52(8) . . ?
C3 C2 Fe1 70.32(8) . . ?
C1 C2 H2 125.5 . . ?
C3 C2 H2 125.5 . . ?
Fe1 C2 H2 126.2 . . ?
C3A C3 C2 107.12(12) . . ?
C3A C3 Fe1 69.77(7) . . ?
C2 C3 Fe1 68.84(8) . . ?
C3A C3 H3 126.4 . . ?
C2 C3 H3 126.4 . . ?
Fe1 C3 H3 126.5 . . ?
N4 C3A C3 132.16(12) . . ?
N4 C3A C9B 118.84(11) . . ?
C3 C3A C9B 108.68(11) . . ?
N4 C3A Fe1 131.75(9) . . ?
C3 C3A Fe1 69.78(7) . . ?
C9B C3A Fe1 68.96(7) . . ?
C3A N4 C5 114.78(10) . . ?
C3A N4 S1 120.77(9) . . ?
C5 N4 S1 116.74(9) . . ?
N4 C5 C5A 111.31(10) . . ?
N4 C5 H5A 109.4 . . ?
C5A C5 H5A 109.4 . . ?
N4 C5 H5B 109.4 . . ?
C5A C5 H5B 109.4 . . ?
H5A C5 H5B 108.0 . . ?
C6 C5A C9A 120.09(11) . . ?
C6 C5A C5 120.14(11) . . ?
C9A C5A C5 119.69(11) . . ?
C6 C5A Ru1 71.31(7) . . ?
C9A C5A Ru1 71.96(7) . . ?
C5 C5A Ru1 131.96(9) . . ?
C7 C6 C5A 120.23(12) . . ?
C7 C6 Ru1 71.58(7) . . ?
C5A C6 Ru1 71.42(7) . . ?
C7 C6 H6 119.9 . . ?
C5A C6 H6 119.9 . . ?
Ru1 C6 H6 129.6 . . ?
C6 C7 C8 119.75(12) . . ?
C6 C7 Ru1 71.29(7) . . ?
C8 C7 Ru1 71.53(7) . . ?
C6 C7 H7 120.1 . . ?
C8 C7 H7 120.1 . . ?
Ru1 C7 H7 129.4 . . ?
C7 C8 C9 120.47(12) . . ?
C7 C8 Ru1 71.38(7) . . ?
C9 C8 Ru1 71.37(7) . . ?
C7 C8 H8 119.8 . . ?
C9 C8 H8 119.8 . . ?
Ru1 C8 H8 130.0 . . ?
C8 C9 C9A 120.13(12) . . ?
C8 C9 Ru1 71.52(7) . . ?
C9A C9 Ru1 71.97(7) . . ?
C8 C9 H9 119.9 . . ?
C9A C9 H9 119.9 . . ?
Ru1 C9 H9 128.9 . . ?
C9 C9A C5A 119.31(11) . . ?
C9 C9A C9B 123.61(11) . . ?
C5A C9A C9B 116.79(11) . . ?
C9 C9A Ru1 70.88(7) . . ?
C5A C9A Ru1 70.69(7) . . ?
C9B C9A Ru1 125.32(9) . . ?
C1 C9B C3A 107.72(11) . . ?
C1 C9B C9A 130.98(12) . . ?
C3A C9B C9A 121.23(11) . . ?
C1 C9B Fe1 69.32(7) . . ?
C3A C9B Fe1 70.13(7) . . ?
C9A C9B Fe1 128.26(9) . . ?
C14 C10 C11 107.96(13) . . ?
C14 C10 Fe1 69.64(8) . . ?
C11 C10 Fe1 70.02(8) . . ?
C14 C10 H10 126.0 . . ?
C11 C10 H10 126.0 . . ?
Fe1 C10 H10 125.9 . . ?
C10 C11 C12 107.88(12) . . ?
C10 C11 Fe1 69.24(8) . . ?
C12 C11 Fe1 70.09(8) . . ?
C10 C11 H11 126.1 . . ?
C12 C11 H11 126.1 . . ?
Fe1 C11 H11 126.2 . . ?
C11 C12 C13 108.12(13) . . ?
C11 C12 Fe1 69.36(8) . . ?
C13 C12 Fe1 69.83(8) . . ?
C11 C12 H12 125.9 . . ?
C13 C12 H12 125.9 . . ?
Fe1 C12 H12 126.4 . . ?
C14 C13 C12 107.66(13) . . ?
C14 C13 Fe1 68.88(8) . . ?
C12 C13 Fe1 69.71(8) . . ?
C14 C13 H13 126.2 . . ?
C12 C13 H13 126.2 . . ?
Fe1 C13 H13 126.8 . . ?
C10 C14 C13 108.38(13) . . ?
C10 C14 Fe1 69.64(8) . . ?
C13 C14 Fe1 70.52(8) . . ?
C10 C14 H14 125.8 . . ?
C13 C14 H14 125.8 . . ?
Fe1 C14 H14 125.6 . . ?
S1 C15 H15A 109.5 . . ?
S1 C15 H15B 109.5 . . ?
H15A C15 H15B 109.5 . . ?
S1 C15 H15C 109.5 . . ?
H15A C15 H15C 109.5 . . ?
H15B C15 H15C 109.5 . . ?
C20 C16 C17 107.92(11) . . ?
C20 C16 C21 125.21(13) . . ?
C17 C16 C21 126.77(13) . . ?
C20 C16 Ru1 70.47(7) . . ?
C17 C16 Ru1 70.62(7) . . ?
C21 C16 Ru1 127.31(9) . . ?
C18 C17 C16 108.06(12) . . ?
C18 C17 C22 125.28(13) . . ?
C16 C17 C22 126.54(13) . . ?
C18 C17 Ru1 70.91(7) . . ?
C16 C17 Ru1 71.15(7) . . ?
C22 C17 Ru1 126.64(9) . . ?
C19 C18 C17 107.90(11) . . ?
C19 C18 C23 125.91(13) . . ?
C17 C18 C23 126.05(13) . . ?
C19 C18 Ru1 71.00(7) . . ?
C17 C18 Ru1 70.83(7) . . ?
C23 C18 Ru1 127.14(9) . . ?
C18 C19 C20 108.02(11) . . ?
C18 C19 C24 125.59(12) . . ?
C20 C19 C24 126.21(13) . . ?
C18 C19 Ru1 70.79(7) . . ?
C20 C19 Ru1 70.55(7) . . ?
C24 C19 Ru1 128.04(9) . . ?
C16 C20 C19 108.09(11) . . ?
C16 C20 C25 125.55(13) . . ?
C19 C20 C25 126.26(13) . . ?
C16 C20 Ru1 71.35(7) . . ?
C19 C20 Ru1 71.18(7) . . ?
C25 C20 Ru1 126.08(9) . . ?
C16 C21 H21A 109.5 . . ?
C16 C21 H21B 109.5 . . ?
H21A C21 H21B 109.5 . . ?
C16 C21 H21C 109.5 . . ?
H21A C21 H21C 109.5 . . ?
H21B C21 H21C 109.5 . . ?
C17 C22 H22A 109.5 . . ?
C17 C22 H22B 109.5 . . ?
H22A C22 H22B 109.5 . . ?
C17 C22 H22C 109.5 . . ?
H22A C22 H22C 109.5 . . ?
H22B C22 H22C 109.5 . . ?
C18 C23 H23A 109.5 . . ?
C18 C23 H23B 109.5 . . ?
H23A C23 H23B 109.5 . . ?
C18 C23 H23C 109.5 . . ?
H23A C23 H23C 109.5 . . ?
H23B C23 H23C 109.5 . . ?
C19 C24 H24A 109.5 . . ?
C19 C24 H24B 109.5 . . ?
H24A C24 H24B 109.5 . . ?
C19 C24 H24C 109.5 . . ?
H24A C24 H24C 109.5 . . ?
H24B C24 H24C 109.5 . . ?
C20 C25 H25A 109.5 . . ?
C20 C25 H25B 109.5 . . ?
H25A C25 H25B 109.5 . . ?
C20 C25 H25C 109.5 . . ?
H25A C25 H25C 109.5 . . ?
H25B C25 H25C 109.5 . . ?
F4 P1 F5 90.52(8) . . ?
F4 P1 F2 179.45(8) . . ?
F5 P1 F2 90.03(7) . . ?
F4 P1 F3 89.56(7) . . ?
F5 P1 F3 179.84(7) . . ?
F2 P1 F3 89.89(7) . . ?
F4 P1 F6 91.05(6) . . ?
F5 P1 F6 90.09(6) . . ?
F2 P1 F6 88.99(6) . . ?
F3 P1 F6 89.78(6) . . ?
F4 P1 F1 89.68(7) . . ?
F5 P1 F1 90.51(6) . . ?
F2 P1 F1 90.28(6) . . ?
F3 P1 F1 89.62(6) . . ?
F6 P1 F1 179.06(6) . . ?
Cl1S C1S Cl2S 111.19(9) . . ?
Cl1S C1S H1S1 109.4 . . ?
Cl2S C1S H1S1 109.4 . . ?
Cl1S C1S H1S2 109.4 . . ?
Cl2S C1S H1S2 109.4 . . ?
H1S1 C1S H1S2 108.0 . . ?
Cl4S C2S Cl3S 111.45(9) . . ?
Cl4S C2S H2S1 109.3 . . ?
Cl3S C2S H2S1 109.3 . . ?
Cl4S C2S H2S2 109.3 . . ?
Cl3S C2S H2S2 109.3 . . ?
H2S1 C2S H2S2 108.0 . . ?

loop_
_geom_bond_atom_site_label_1
_geom_bond_atom_site_label_2
_geom_bond_distance
_geom_bond_site_symmetry_2
_geom_bond_publ_flag
Ru1 C20 2.1824(13) . ?
Ru1 C17 2.1869(13) . ?
Ru1 C18 2.1879(13) . ?
Ru1 C19 2.1906(13) . ?
Ru1 C16 2.1939(13) . ?
Ru1 C6 2.2185(13) . ?
Ru1 C5A 2.2200(12) . ?
Ru1 C7 2.2223(13) . ?
Ru1 C9 2.2224(12) . ?
Ru1 C8 2.2243(13) . ?
Ru1 C9A 2.2367(12) . ?
Fe1 C1 2.0382(13) . ?
Fe1 C2 2.0384(13) . ?
Fe1 C14 2.0409(14) . ?
Fe1 C10 2.0409(14) . ?
Fe1 C9B 2.0425(13) . ?
Fe1 C11 2.0513(13) . ?
Fe1 C3A 2.0581(13) . ?
Fe1 C3 2.0581(13) . ?
Fe1 C12 2.0609(14) . ?
Fe1 C13 2.0625(14) . ?
S1 O1 1.4299(11) . ?
S1 O2 1.4305(11) . ?
S1 N4 1.6455(11) . ?
S1 C15 1.7623(16) . ?
C1 C2 1.4256(19) . ?
C1 C9B 1.4303(18) . ?
C1 H1 0.9500 . ?
C2 C3 1.4294(19) . ?
C2 H2 0.9500 . ?
C3 C3A 1.4230(18) . ?
C3 H3 0.9500 . ?
C3A N4 1.4217(16) . ?
C3A C9B 1.4331(17) . ?
N4 C5 1.4792(16) . ?
C5 C5A 1.5097(17) . ?
C5 H5A 0.9900 . ?
C5 H5B 0.9900 . ?
C5A C6 1.4183(18) . ?
C5A C9A 1.4270(17) . ?
C6 C7 1.4141(18) . ?
C6 H6 0.9500 . ?
C7 C8 1.4144(19) . ?
C7 H7 0.9500 . ?
C8 C9 1.4153(18) . ?
C8 H8 0.9500 . ?
C9 C9A 1.4206(17) . ?
C9 H9 0.9500 . ?
C9A C9B 1.4576(17) . ?
C10 C14 1.420(2) . ?
C10 C11 1.4246(19) . ?
C10 H10 0.9500 . ?
C11 C12 1.425(2) . ?
C11 H11 0.9500 . ?
C12 C13 1.426(2) . ?
C12 H12 0.9500 . ?
C13 C14 1.424(2) . ?
C13 H13 0.9500 . ?
C14 H14 0.9500 . ?
C15 H15A 0.9800 . ?
C15 H15B 0.9800 . ?
C15 H15C 0.9800 . ?
C16 C20 1.4312(19) . ?
C16 C17 1.4346(19) . ?
C16 C21 1.4987(19) . ?
C17 C18 1.4338(19) . ?
C17 C22 1.4980(19) . ?
C18 C19 1.4331(18) . ?
C18 C23 1.4944(19) . ?
C19 C20 1.4336(18) . ?
C19 C24 1.4981(19) . ?
C20 C25 1.4960(19) . ?
C21 H21A 0.9800 . ?
C21 H21B 0.9800 . ?
C21 H21C 0.9800 . ?
C22 H22A 0.9800 . ?
C22 H22B 0.9800 . ?
C22 H22C 0.9800 . ?
C23 H23A 0.9800 . ?
C23 H23B 0.9800 . ?
C23 H23C 0.9800 . ?
C24 H24A 0.9800 . ?
C24 H24B 0.9800 . ?
C24 H24C 0.9800 . ?
C25 H25A 0.9800 . ?
C25 H25B 0.9800 . ?
C25 H25C 0.9800 . ?
P1 F4 1.5857(11) . ?
P1 F5 1.5911(11) . ?
P1 F2 1.5950(10) . ?
P1 F3 1.5995(11) . ?
P1 F6 1.6005(10) . ?
P1 F1 1.6020(10) . ?
C1S Cl1S 1.7653(16) . ?
C1S Cl2S 1.7729(17) . ?
C1S H1S1 0.9900 . ?
C1S H1S2 0.9900 . ?
C2S Cl4S 1.7571(16) . ?
C2S Cl3S 1.7601(16) . ?
C2S H2S1 0.9900 . ?
C2S H2S2 0.9900 . ?
